data_4104586
loop_
_publ_author_name
'Meghan A. Dureen'
'Douglas W. Stephan'

_publ_section_title
;
 Terminal Alkyne Activation by Frustrated and Classical Lewis
 Acid/Phosphine Pairs
;
_journal_name_full 'Journal of the American Chemical Society'
_journal_page_first 8396
_journal_page_last 8397
_journal_paper_doi 10.1021/ja903650w
_journal_volume 131
_journal_year 2009
_chemical_formula_sum 'C38 H33 B F15 P'
_chemical_formula_weight 816.42
_space_group_IT_number 14
_symmetry_cell_setting monoclinic
_symmetry_space_group_name_Hall '-P 2yn'
_symmetry_space_group_name_H-M 'P 1 21/n 1'
_atom_sites_solution_hydrogens geom
_atom_sites_solution_primary direct
_atom_sites_solution_secondary difmap
_audit_creation_method SHELXL-97
_cell_angle_alpha 90.00
_cell_angle_beta 100.60(3)
_cell_angle_gamma 90.00
_cell_formula_units_Z 4
_cell_length_a 15.330(3)
_cell_length_b 15.326(3)
_cell_length_c 15.626(3)
_cell_measurement_reflns_used 9936
_cell_measurement_temperature 150(2)
_cell_measurement_theta_max 27.48
_cell_measurement_theta_min 2.55
_cell_volume 3608.6(13)
_computing_cell_refinement Denzo-SMN
_computing_data_collection Collect(NoniusBV)
_computing_data_reduction Denzo-SMN
_computing_molecular_graphics 'Bruker SHELXTL'
_computing_publication_material 'Bruker SHELXTL'
_computing_structure_refinement 'SHELXL-97 (Sheldrick, 1997)'
_computing_structure_solution 'SHELXS-97 (Sheldrick, 1990)'
_diffrn_ambient_temperature 293(2)
_diffrn_measured_fraction_theta_full 0.994
_diffrn_measured_fraction_theta_max 0.994
_diffrn_measurement_device_type 'Nonius KappaCCD'
_diffrn_measurement_method '\f and \w scans'
_diffrn_radiation_monochromator graphite
_diffrn_radiation_source 'fine-focus sealed tube'
_diffrn_radiation_type MoK\a
_diffrn_radiation_wavelength 0.71073
_diffrn_reflns_av_R_equivalents 0.0578
_diffrn_reflns_av_sigmaI/netI 0.0559
_diffrn_reflns_limit_h_max 19
_diffrn_reflns_limit_h_min -19
_diffrn_reflns_limit_k_max 19
_diffrn_reflns_limit_k_min -19
_diffrn_reflns_limit_l_max 20
_diffrn_reflns_limit_l_min -20
_diffrn_reflns_number 35517
_diffrn_reflns_theta_full 27.49
_diffrn_reflns_theta_max 27.49
_diffrn_reflns_theta_min 2.65
_exptl_absorpt_coefficient_mu 0.183
_exptl_absorpt_correction_T_max 0.961
_exptl_absorpt_correction_T_min 0.824
_exptl_absorpt_correction_type multi-scan
_exptl_absorpt_process_details
;
multi-scan from symmetry-related measurements 
 Sortav (Blessing 1995)
;
_exptl_crystal_colour colourless
_exptl_crystal_density_diffrn 1.503
_exptl_crystal_description block
_exptl_crystal_F_000 1664
_exptl_crystal_size_max 0.34
_exptl_crystal_size_mid 0.32
_exptl_crystal_size_min 0.3
_refine_diff_density_max 0.264
_refine_diff_density_min -0.283
_refine_diff_density_rms 0.056
_refine_ls_extinction_method none
_refine_ls_goodness_of_fit_ref 1.015
_refine_ls_hydrogen_treatment mixed
_refine_ls_matrix_type full
_refine_ls_number_parameters 500
_refine_ls_number_reflns 8229
_refine_ls_number_restraints 0
_refine_ls_restrained_S_all 1.015
_refine_ls_R_factor_all 0.0888
_refine_ls_R_factor_gt 0.0439
_refine_ls_shift/su_max 0.001
_refine_ls_shift/su_mean 0.000
_refine_ls_structure_factor_coef Fsqd
_refine_ls_weighting_details 'calc w=1/[\s^2^(Fo^2^)+(0.0531P)^2^+1.1208P] where P=(Fo^2^+2Fc^2^)/3'
_refine_ls_weighting_scheme calc
_refine_ls_wR_factor_gt 0.0987
_refine_ls_wR_factor_ref 0.1181
_reflns_number_gt 5253
_reflns_number_total 8229
_reflns_threshold_expression >2sigma(I)
_cod_data_source_file ja903650w_si_002_1.cif
_cod_data_source_block '[tBu3PH][PhC=CB(C6F5)3]'
_cod_original_cell_volume 3608.7(13)
_cod_database_code 4104586

loop_
_symmetry_equiv_pos_as_xyz
'x, y, z'
'-x+1/2, y+1/2, -z+1/2'
'-x, -y, -z'
'x-1/2, -y-1/2, z-1/2'

loop_
_atom_site_label
_atom_site_type_symbol
_atom_site_fract_x
_atom_site_fract_y
_atom_site_fract_z
_atom_site_U_iso_or_equiv
_atom_site_adp_type
_atom_site_occupancy
_atom_site_symmetry_multiplicity
_atom_site_calc_flag
_atom_site_refinement_flags
P1 P 0.72465(3) 0.31311(3) 0.12470(4) 0.02589(14) Uani 1 1 d .
F6 F 0.24186(7) 0.13538(7) 0.21298(8) 0.0295(3) Uani 1 1 d .
F7 F 0.29837(7) 0.02470(7) 0.33860(8) 0.0333(3) Uani 1 1 d .
F1 F 0.28099(8) 0.30821(7) 0.25991(9) 0.0346(3) Uani 1 1 d .
F10 F 0.54042(7) 0.21015(7) 0.20228(8) 0.0339(3) Uani 1 1 d .
F11 F 0.20259(8) 0.37519(7) 0.07874(9) 0.0380(3) Uani 1 1 d .
F8 F 0.47461(8) 0.00363(8) 0.40205(8) 0.0382(3) Uani 1 1 d .
F9 F 0.59538(7) 0.09877(8) 0.33118(9) 0.0400(3) Uani 1 1 d .
F5 F 0.48116(9) 0.39931(8) 0.07966(9) 0.0430(3) Uani 1 1 d .
F12 F 0.03843(8) 0.33552(9) 0.00330(10) 0.0491(4) Uani 1 1 d .
F15 F 0.28980(8) 0.08321(7) 0.04091(9) 0.0369(3) Uani 1 1 d .
F2 F 0.31903(9) 0.45150(8) 0.35599(9) 0.0440(3) Uani 1 1 d .
F4 F 0.51864(8) 0.53943(7) 0.17760(10) 0.0453(4) Uani 1 1 d .
F14 F 0.12455(9) 0.04541(8) -0.03602(9) 0.0444(3) Uani 1 1 d .
F3 F 0.44117(8) 0.56796(8) 0.31811(10) 0.0450(4) Uani 1 1 d .
F13 F -0.00397(8) 0.17094(9) -0.05654(10) 0.0549(4) Uani 1 1 d .
B1 B 0.35974(15) 0.24800(14) 0.11629(16) 0.0247(5) Uani 1 1 d .
C29 C 0.70427(14) 0.49407(14) 0.08921(16) 0.0375(6) Uani 1 1 d .
H29A H 0.7118 0.5415 0.0511 0.056 Uiso 1 1 calc R
H29B H 0.7380 0.5054 0.1462 0.056 Uiso 1 1 calc R
H29C H 0.6426 0.4885 0.0926 0.056 Uiso 1 1 calc R
C31 C 0.75032(13) 0.33891(13) 0.24378(14) 0.0298(5) Uani 1 1 d .
C27 C 0.73681(13) 0.40903(13) 0.05366(14) 0.0299(5) Uani 1 1 d .
C34 C 0.83637(14) 0.39163(14) 0.26749(16) 0.0351(5) Uani 1 1 d .
H34A H 0.8477 0.4038 0.3288 0.053 Uiso 1 1 calc R
H34B H 0.8305 0.4455 0.2356 0.053 Uiso 1 1 calc R
H34C H 0.8848 0.3586 0.2529 0.053 Uiso 1 1 calc R
C28 C 0.83435(13) 0.41953(15) 0.04349(16) 0.0359(5) Uani 1 1 d .
H28A H 0.8397 0.4690 0.0071 0.054 Uiso 1 1 calc R
H28B H 0.8533 0.3679 0.0174 0.054 Uiso 1 1 calc R
H28C H 0.8708 0.4283 0.0997 0.054 Uiso 1 1 calc R
C30 C 0.67576(15) 0.39423(16) -0.03485(16) 0.0398(6) Uani 1 1 d .
H30A H 0.6808 0.4427 -0.0726 0.060 Uiso 1 1 calc R
H30B H 0.6154 0.3892 -0.0266 0.060 Uiso 1 1 calc R
H30C H 0.6929 0.3416 -0.0606 0.060 Uiso 1 1 calc R
C35 C 0.77680(14) 0.21038(14) 0.09311(16) 0.0346(5) Uani 1 1 d .
C32 C 0.67164(14) 0.39151(15) 0.26588(16) 0.0370(5) Uani 1 1 d .
H32A H 0.6830 0.4057 0.3268 0.056 Uiso 1 1 calc R
H32B H 0.6184 0.3573 0.2524 0.056 Uiso 1 1 calc R
H32C H 0.6645 0.4443 0.2323 0.056 Uiso 1 1 calc R
C33 C 0.75850(15) 0.25623(15) 0.30039(16) 0.0382(6) Uani 1 1 d .
H33A H 0.7716 0.2724 0.3608 0.057 Uiso 1 1 calc R
H33B H 0.8054 0.2202 0.2869 0.057 Uiso 1 1 calc R
H33C H 0.7036 0.2245 0.2888 0.057 Uiso 1 1 calc R
C36 C 0.76424(16) 0.20095(16) -0.00617(17) 0.0440(6) Uani 1 1 d .
H36A H 0.7918 0.1479 -0.0203 0.066 Uiso 1 1 calc R
H36B H 0.7910 0.2498 -0.0299 0.066 Uiso 1 1 calc R
H36C H 0.7020 0.1992 -0.0305 0.066 Uiso 1 1 calc R
C37 C 0.87693(14) 0.20731(16) 0.13131(17) 0.0438(6) Uani 1 1 d .
H37A H 0.9017 0.1541 0.1139 0.066 Uiso 1 1 calc R
H37B H 0.8856 0.2098 0.1937 0.066 Uiso 1 1 calc R
H37C H 0.9059 0.2562 0.1101 0.066 Uiso 1 1 calc R
C38 C 0.72794(17) 0.13263(15) 0.12638(18) 0.0460(6) Uani 1 1 d .
H38A H 0.7535 0.0789 0.1112 0.069 Uiso 1 1 calc R
H38B H 0.6662 0.1345 0.1001 0.069 Uiso 1 1 calc R
H38C H 0.7338 0.1363 0.1885 0.069 Uiso 1 1 calc R
C10 C 0.34134(13) 0.36396(12) 0.23680(14) 0.0261(5) Uani 1 1 d .
C1 C 0.41905(13) 0.23020(12) 0.04453(15) 0.0273(5) Uani 1 1 d .
C2 C 0.45989(13) 0.21079(13) -0.01135(15) 0.0284(5) Uani 1 1 d .
C20 C 0.47687(13) 0.16387(12) 0.23303(14) 0.0252(4) Uani 1 1 d .
C8 C 0.52286(13) 0.24471(13) -0.14232(14) 0.0272(5) Uani 1 1 d .
H8A H 0.5032 0.3020 -0.1406 0.033 Uiso 1 1 calc R
C16 C 0.33096(12) 0.12872(12) 0.23774(14) 0.0240(4) Uani 1 1 d .
C4 C 0.53860(13) 0.09999(13) -0.08297(15) 0.0285(5) Uani 1 1 d .
H4A H 0.5301 0.0597 -0.0408 0.034 Uiso 1 1 calc R
C12 C 0.42052(13) 0.49631(12) 0.26880(16) 0.0313(5) Uani 1 1 d .
C19 C 0.50721(13) 0.10766(13) 0.30055(15) 0.0283(5) Uani 1 1 d .
C18 C 0.44757(13) 0.06022(12) 0.33717(14) 0.0276(5) Uani 1 1 d .
C14 C 0.43813(13) 0.40696(13) 0.14783(15) 0.0289(5) Uani 1 1 d .
C9 C 0.37875(12) 0.34381(12) 0.16451(14) 0.0235(4) Uani 1 1 d .
C3 C 0.50769(12) 0.18550(12) -0.07858(13) 0.0242(4) Uani 1 1 d .
C15 C 0.38830(12) 0.17713(11) 0.19677(13) 0.0231(4) Uani 1 1 d .
C21 C 0.25594(13) 0.23117(12) 0.06600(14) 0.0257(4) Uani 1 1 d .
C17 C 0.35869(13) 0.07168(12) 0.30499(13) 0.0244(4) Uani 1 1 d .
C11 C 0.35982(14) 0.43695(13) 0.28799(15) 0.0299(5) Uani 1 1 d .
C7 C 0.56696(13) 0.21883(13) -0.20803(15) 0.0302(5) Uani 1 1 d .
H7A H 0.5773 0.2590 -0.2496 0.036 Uiso 1 1 calc R
C24 C 0.07979(14) 0.18990(15) -0.01740(15) 0.0355(5) Uani 1 1 d .
C26 C 0.22977(13) 0.14899(13) 0.03262(14) 0.0282(5) Uani 1 1 d .
C13 C 0.45932(13) 0.48144(13) 0.19836(16) 0.0320(5) Uani 1 1 d .
C22 C 0.18785(13) 0.29164(12) 0.05236(14) 0.0278(5) Uani 1 1 d .
C23 C 0.10139(14) 0.27273(14) 0.01255(15) 0.0341(5) Uani 1 1 d .
C5 C 0.58158(14) 0.07466(14) -0.14917(15) 0.0328(5) Uani 1 1 d .
H5A H 0.6012 0.0174 -0.1514 0.039 Uiso 1 1 calc R
C25 C 0.14482(14) 0.12743(13) -0.00677(15) 0.0311(5) Uani 1 1 d .
C6 C 0.59566(14) 0.13339(14) -0.21210(16) 0.0344(5) Uani 1 1 d .
H6A H 0.6242 0.1158 -0.2569 0.041 Uiso 1 1 calc R
H1 H 0.6406(11) 0.2976(11) 0.1083(12) 0.017(5) Uiso 1 1 d .

loop_
_atom_site_aniso_label
_atom_site_aniso_U_11
_atom_site_aniso_U_22
_atom_site_aniso_U_33
_atom_site_aniso_U_23
_atom_site_aniso_U_13
_atom_site_aniso_U_12
P1 0.0212(3) 0.0313(3) 0.0245(3) 0.0005(2) 0.0023(2) -0.0006(2)
F6 0.0213(6) 0.0346(6) 0.0331(8) 0.0032(5) 0.0059(5) 0.0004(5)
F7 0.0324(6) 0.0368(7) 0.0325(8) 0.0066(5) 0.0107(6) -0.0056(5)
F1 0.0381(7) 0.0286(6) 0.0430(8) -0.0041(5) 0.0226(6) -0.0042(5)
F10 0.0235(6) 0.0387(7) 0.0402(8) 0.0083(6) 0.0077(5) -0.0033(5)
F11 0.0370(7) 0.0291(6) 0.0448(9) -0.0045(6) -0.0006(6) 0.0088(5)
F8 0.0390(7) 0.0407(7) 0.0336(8) 0.0147(6) 0.0033(6) 0.0034(5)
F9 0.0223(6) 0.0482(7) 0.0471(9) 0.0135(6) 0.0003(6) 0.0044(5)
F5 0.0505(8) 0.0336(7) 0.0537(10) 0.0013(6) 0.0322(7) -0.0035(6)
F12 0.0327(7) 0.0543(8) 0.0555(10) -0.0044(7) -0.0043(6) 0.0160(6)
F15 0.0398(7) 0.0274(6) 0.0423(8) -0.0048(6) 0.0040(6) 0.0063(5)
F2 0.0621(9) 0.0375(7) 0.0374(8) -0.0080(6) 0.0220(7) -0.0008(6)
F4 0.0345(7) 0.0263(6) 0.0786(11) 0.0015(6) 0.0198(7) -0.0059(5)
F14 0.0516(8) 0.0383(7) 0.0416(9) -0.0080(6) 0.0039(7) -0.0123(6)
F3 0.0434(8) 0.0317(7) 0.0566(10) -0.0142(6) 0.0005(7) -0.0027(5)
F13 0.0320(7) 0.0699(10) 0.0575(10) -0.0110(8) -0.0056(7) -0.0072(6)
B1 0.0255(12) 0.0229(11) 0.0264(14) 0.0007(10) 0.0068(10) 0.0023(9)
C29 0.0338(12) 0.0371(12) 0.0408(15) 0.0081(10) 0.0046(11) -0.0011(9)
C31 0.0284(11) 0.0351(11) 0.0256(12) 0.0008(9) 0.0041(9) 0.0020(9)
C27 0.0243(11) 0.0370(11) 0.0275(13) 0.0053(9) 0.0027(9) -0.0051(8)
C34 0.0339(12) 0.0376(12) 0.0304(14) -0.0018(10) -0.0029(10) 0.0010(9)
C28 0.0299(12) 0.0456(13) 0.0324(14) 0.0041(11) 0.0063(10) -0.0052(9)
C30 0.0321(12) 0.0544(14) 0.0308(14) 0.0088(11) 0.0003(10) -0.0037(10)
C35 0.0300(11) 0.0367(12) 0.0360(14) -0.0064(10) 0.0033(10) 0.0034(9)
C32 0.0365(13) 0.0437(13) 0.0315(14) 0.0000(10) 0.0081(10) 0.0059(10)
C33 0.0389(13) 0.0443(13) 0.0297(14) 0.0064(10) 0.0020(11) 0.0015(10)
C36 0.0371(13) 0.0529(14) 0.0408(16) -0.0156(12) 0.0044(11) 0.0021(11)
C37 0.0304(12) 0.0530(14) 0.0460(17) -0.0082(12) 0.0016(11) 0.0115(10)
C38 0.0518(15) 0.0337(12) 0.0515(18) -0.0064(11) 0.0068(13) -0.0003(11)
C10 0.0228(10) 0.0256(10) 0.0303(13) 0.0045(9) 0.0062(9) 0.0002(8)
C1 0.0253(11) 0.0287(11) 0.0271(12) 0.0017(9) 0.0033(9) 0.0022(8)
C2 0.0264(11) 0.0304(11) 0.0278(13) 0.0001(9) 0.0037(10) 0.0006(8)
C20 0.0245(10) 0.0250(10) 0.0281(12) 0.0001(9) 0.0100(9) -0.0009(8)
C8 0.0258(11) 0.0271(10) 0.0280(12) -0.0017(9) 0.0028(9) -0.0009(8)
C16 0.0214(10) 0.0238(10) 0.0268(12) -0.0049(8) 0.0040(9) 0.0025(8)
C4 0.0289(11) 0.0282(11) 0.0283(13) 0.0036(9) 0.0051(9) -0.0010(8)
C12 0.0289(11) 0.0221(10) 0.0404(15) -0.0057(9) 0.0001(10) 0.0022(8)
C19 0.0218(10) 0.0311(11) 0.0309(13) 0.0007(9) 0.0018(9) 0.0041(8)
C18 0.0345(12) 0.0230(10) 0.0253(12) 0.0035(9) 0.0057(9) 0.0040(8)
C14 0.0268(11) 0.0290(11) 0.0329(13) 0.0036(9) 0.0104(10) 0.0047(8)
C9 0.0201(10) 0.0249(10) 0.0253(12) 0.0038(8) 0.0036(8) 0.0037(7)
C3 0.0189(10) 0.0286(10) 0.0248(12) -0.0028(9) 0.0031(8) -0.0018(8)
C15 0.0249(10) 0.0226(10) 0.0230(11) -0.0037(8) 0.0075(8) 0.0022(8)
C21 0.0290(11) 0.0274(10) 0.0218(12) 0.0014(9) 0.0076(9) 0.0011(8)
C17 0.0296(11) 0.0249(10) 0.0212(12) -0.0014(8) 0.0109(9) -0.0026(8)
C11 0.0316(11) 0.0307(11) 0.0280(13) -0.0014(9) 0.0066(10) 0.0039(9)
C7 0.0296(11) 0.0347(11) 0.0267(13) 0.0008(9) 0.0066(9) -0.0074(9)
C24 0.0241(11) 0.0509(14) 0.0295(13) -0.0033(10) -0.0008(9) -0.0048(10)
C26 0.0322(11) 0.0280(11) 0.0249(12) 0.0024(9) 0.0068(9) 0.0046(8)
C13 0.0218(10) 0.0249(11) 0.0485(16) 0.0055(10) 0.0042(10) -0.0015(8)
C22 0.0307(11) 0.0264(10) 0.0261(12) -0.0018(9) 0.0048(9) 0.0012(8)
C23 0.0284(11) 0.0415(13) 0.0315(13) 0.0024(10) 0.0029(10) 0.0085(9)
C5 0.0315(11) 0.0308(11) 0.0364(14) -0.0057(10) 0.0069(10) 0.0036(9)
C25 0.0373(12) 0.0306(11) 0.0262(13) -0.0053(9) 0.0081(10) -0.0079(9)
C6 0.0290(12) 0.0441(13) 0.0321(14) -0.0091(10) 0.0107(10) -0.0033(9)

loop_
_atom_type_symbol
_atom_type_description
_atom_type_scat_dispersion_real
_atom_type_scat_dispersion_imag
_atom_type_scat_source
C C 0.0033 0.0016 'International Tables Vol C Tables 4.2.6.8 and 6.1.1.4'
H H 0.0000 0.0000 'International Tables Vol C Tables 4.2.6.8 and 6.1.1.4'
B B 0.0013 0.0007 'International Tables Vol C Tables 4.2.6.8 and 6.1.1.4'
F F 0.0171 0.0103 'International Tables Vol C Tables 4.2.6.8 and 6.1.1.4'
P P 0.1023 0.0942 'International Tables Vol C Tables 4.2.6.8 and 6.1.1.4'

loop_
_geom_angle_atom_site_label_1
_geom_angle_atom_site_label_2
_geom_angle_atom_site_label_3
_geom_angle
C31 P1 C27 113.45(10)
C31 P1 C35 114.69(10)
C27 P1 C35 114.20(11)
C1 B1 C9 113.46(16)
C1 B1 C15 108.46(16)
C9 B1 C15 103.68(16)
C1 B1 C21 105.18(17)
C9 B1 C21 115.30(16)
C15 B1 C21 110.71(16)
C34 C31 C33 108.65(17)
C34 C31 C32 110.13(17)
C33 C31 C32 106.65(18)
C34 C31 P1 111.46(16)
C33 C31 P1 112.20(15)
C32 C31 P1 107.64(15)
C29 C27 C30 105.43(18)
C29 C27 C28 109.55(17)
C30 C27 C28 111.37(19)
C29 C27 P1 112.18(16)
C30 C27 P1 107.88(14)
C28 C27 P1 110.34(14)
C36 C35 C37 108.63(19)
C36 C35 C38 106.77(19)
C37 C35 C38 110.82(19)
C36 C35 P1 111.43(16)
C37 C35 P1 111.50(15)
C38 C35 P1 107.60(16)
F1 C10 C11 115.82(19)
F1 C10 C9 118.63(17)
C11 C10 C9 125.55(19)
C2 C1 B1 174.7(2)
C1 C2 C3 178.6(2)
F10 C20 C19 115.72(17)
F10 C20 C15 119.32(17)
C19 C20 C15 124.95(18)
C7 C8 C3 120.61(19)
F6 C16 C17 114.89(17)
F6 C16 C15 121.17(17)
C17 C16 C15 123.94(17)
C5 C4 C3 120.8(2)
F3 C12 C13 120.47(19)
F3 C12 C11 120.9(2)
C13 C12 C11 118.65(19)
F9 C19 C18 119.81(18)
F9 C19 C20 120.57(18)
C18 C19 C20 119.63(18)
F8 C18 C19 121.38(18)
F8 C18 C17 120.49(18)
C19 C18 C17 118.13(19)
F5 C14 C9 121.21(18)
F5 C14 C13 114.81(18)
C9 C14 C13 124.0(2)
C14 C9 C10 112.36(18)
C14 C9 B1 127.01(18)
C10 C9 B1 120.20(17)
C8 C3 C4 118.08(19)
C8 C3 C2 121.23(18)
C4 C3 C2 120.68(19)
C20 C15 C16 112.79(18)
C20 C15 B1 120.53(17)
C16 C15 B1 126.63(17)
C22 C21 C26 113.00(18)
C22 C21 B1 126.84(17)
C26 C21 B1 120.16(17)
F7 C17 C16 119.93(17)
F7 C17 C18 119.52(18)
C16 C17 C18 120.53(18)
F2 C11 C12 119.60(18)
F2 C11 C10 121.22(18)
C12 C11 C10 119.2(2)
C6 C7 C8 120.4(2)
F13 C24 C25 121.0(2)
F13 C24 C23 120.26(19)
C25 C24 C23 118.73(19)
F15 C26 C25 115.77(17)
F15 C26 C21 119.53(18)
C25 C26 C21 124.66(18)
F4 C13 C12 119.75(19)
F4 C13 C14 120.0(2)
C12 C13 C14 120.27(19)
F11 C22 C21 120.59(18)
F11 C22 C23 115.28(17)
C21 C22 C23 124.13(19)
F12 C23 C24 119.96(19)
F12 C23 C22 120.25(19)
C24 C23 C22 119.79(19)
C6 C5 C4 120.6(2)
F14 C25 C24 119.42(19)
F14 C25 C26 120.94(19)
C24 C25 C26 119.64(19)
C5 C6 C7 119.4(2)

loop_
_geom_bond_atom_site_label_1
_geom_bond_atom_site_label_2
_geom_bond_distance
P1 C31 1.872(2)
P1 C27 1.872(2)
P1 C35 1.873(2)
F6 C16 1.353(2)
F7 C17 1.352(2)
F1 C10 1.356(2)
F10 C20 1.362(2)
F11 C22 1.351(2)
F8 C18 1.341(2)
F9 C19 1.355(2)
F5 C14 1.357(2)
F12 C23 1.352(2)
F15 C26 1.355(2)
F2 C11 1.347(3)
F4 C13 1.353(2)
F14 C25 1.354(2)
F3 C12 1.345(2)
F13 C24 1.349(2)
B1 C1 1.592(3)
B1 C9 1.652(3)
B1 C15 1.658(3)
B1 C21 1.660(3)
C29 C27 1.536(3)
C31 C34 1.533(3)
C31 C33 1.537(3)
C31 C32 1.542(3)
C27 C30 1.538(3)
C27 C28 1.541(3)
C35 C36 1.534(3)
C35 C37 1.542(3)
C35 C38 1.547(3)
C10 C11 1.374(3)
C10 C9 1.392(3)
C1 C2 1.202(3)
C2 C3 1.440(3)
C20 C19 1.375(3)
C20 C15 1.387(3)
C8 C7 1.387(3)
C8 C3 1.398(3)
C16 C17 1.373(3)
C16 C15 1.393(3)
C4 C5 1.380(3)
C4 C3 1.399(3)
C12 C13 1.363(3)
C12 C11 1.373(3)
C19 C18 1.373(3)
C18 C17 1.374(3)
C14 C9 1.386(3)
C14 C13 1.392(3)
C21 C22 1.383(3)
C21 C26 1.394(3)
C7 C6 1.387(3)
C24 C25 1.370(3)
C24 C23 1.372(3)
C26 C25 1.374(3)
C22 C23 1.387(3)
C5 C6 1.379(3)
